data_7124129
loop_
_publ_author_name
'Lama, Prem'
'Hazra, Arpan'
'Barbour, Len'

_publ_section_title
;
 Accordion and layer-sliding motion to produce anomalous thermal expansion
 behaviour in 2D-coordination polymers
;
_journal_name_full 'Chemical Communications'
_journal_paper_doi 10.1039/C9CC06634A
_journal_year 2019
_chemical_formula_sum 'C21 H18 N2 O4 Zn'
_chemical_formula_weight 427.74
_space_group_crystal_system orthorhombic
_space_group_IT_number 61
_space_group_name_Hall '-P 2ac 2ab'
_space_group_name_H-M_alt 'P b c a'
_symmetry_space_group_name_Hall '-P 2ac 2ab'
_symmetry_space_group_name_H-M 'P b c a'
_atom_sites_solution_hydrogens geom
_audit_creation_method SHELXL-2016/6
_audit_update_record
;
2019-08-14 deposited with the CCDC.    2019-09-09 downloaded from the CCDC.
;
_cell_angle_alpha 90
_cell_angle_beta 90
_cell_angle_gamma 90
_cell_formula_units_Z 8
_cell_length_a 11.7438(17)
_cell_length_b 16.4767(24)
_cell_length_c 19.6295(29)
_cell_measurement_reflns_used 9907
_cell_measurement_temperature 200(2)
_cell_measurement_theta_max 26.02
_cell_measurement_theta_min 2.37
_cell_volume 3798.3(10)
_computing_cell_refinement 'Bruker SAINT'
_computing_data_collection 'Bruker APEX2'
_computing_data_reduction 'Bruker SAINT'
_computing_molecular_graphics 'Bruker SHELXTL'
_computing_publication_material 'Bruker SHELXTL'
_computing_structure_refinement 'SHELXL-2016/6 (Sheldrick, 2016)'
_computing_structure_solution 'SHELXL-2016/6 (Sheldrick, 2016)'
_diffrn_ambient_temperature 200(2)
_diffrn_measured_fraction_theta_full 0.992
_diffrn_measured_fraction_theta_max 0.992
_diffrn_measurement_device_type 'Bruker APEX-II CCD'
_diffrn_measurement_method '\f and \w scans'
_diffrn_radiation_type MoK\a
_diffrn_radiation_wavelength 0.71073
_diffrn_reflns_av_R_equivalents 0.0508
_diffrn_reflns_av_unetI/netI 0.0196
_diffrn_reflns_Laue_measured_fraction_full 0.992
_diffrn_reflns_Laue_measured_fraction_max 0.992
_diffrn_reflns_limit_h_max 13
_diffrn_reflns_limit_h_min -13
_diffrn_reflns_limit_k_max 19
_diffrn_reflns_limit_k_min -19
_diffrn_reflns_limit_l_max 23
_diffrn_reflns_limit_l_min -23
_diffrn_reflns_number 50231
_diffrn_reflns_point_group_measured_fraction_full 0.992
_diffrn_reflns_point_group_measured_fraction_max 0.992
_diffrn_reflns_theta_full 24.999
_diffrn_reflns_theta_max 24.999
_diffrn_reflns_theta_min 2.369
_exptl_absorpt_coefficient_mu 1.323
_exptl_absorpt_correction_T_max 0.886
_exptl_absorpt_correction_T_min 0.469
_exptl_absorpt_correction_type multi-scan
_exptl_absorpt_process_details SADABS
_exptl_crystal_colour colorless
_exptl_crystal_density_diffrn 1.496
_exptl_crystal_description block
_exptl_crystal_F_000 1760
_exptl_crystal_size_max 0.675
_exptl_crystal_size_mid 0.164
_exptl_crystal_size_min 0.094
_refine_diff_density_max 0.876
_refine_diff_density_min -0.759
_refine_diff_density_rms 0.070
_refine_ls_extinction_method none
_refine_ls_goodness_of_fit_ref 1.086
_refine_ls_hydrogen_treatment constr
_refine_ls_matrix_type full
_refine_ls_number_parameters 253
_refine_ls_number_reflns 3316
_refine_ls_number_restraints 0
_refine_ls_restrained_S_all 1.086
_refine_ls_R_factor_all 0.0544
_refine_ls_R_factor_gt 0.0431
_refine_ls_shift/su_max 0.000
_refine_ls_shift/su_mean 0.000
_refine_ls_structure_factor_coef Fsqd
_refine_ls_weighting_details 'w=1/[\s^2^(Fo^2^)+(0.0408P)^2^+9.3618P] where P=(Fo^2^+2Fc^2^)/3'
_refine_ls_weighting_scheme calc
_refine_ls_wR_factor_gt 0.1019
_refine_ls_wR_factor_ref 0.1127
_reflns_Friedel_coverage 0.000
_reflns_number_gt 2806
_reflns_number_total 3316
_reflns_threshold_expression 'I > 2\s(I)'
_cod_data_source_file c9cc06634a3.cif
_cod_data_source_block 1_200K
_cod_original_cell_volume 3798.29(10)
_cod_database_code 7124129
_shelx_shelxl_version_number 2016/6
_shelx_space_group_comment
;
The symmetry employed for this shelxl refinement is uniquely defined
by the following loop, which should always be used as a source of
symmetry information in preference to the above space-group names.
They are only intended as comments.
;
_shelx_estimated_absorpt_t_min 0.469
_shelx_estimated_absorpt_t_max 0.886

loop_
_space_group_symop_operation_xyz
'x, y, z'
'-x+1/2, -y, z+1/2'
'x+1/2, -y+1/2, -z'
'-x, y+1/2, -z+1/2'
'-x, -y, -z'
'x-1/2, y, -z-1/2'
'-x-1/2, y-1/2, z'
'x, -y-1/2, z-1/2'

loop_
_atom_site_label
_atom_site_type_symbol
_atom_site_fract_x
_atom_site_fract_y
_atom_site_fract_z
_atom_site_U_iso_or_equiv
_atom_site_adp_type
_atom_site_occupancy
_atom_site_site_symmetry_order
_atom_site_calc_flag
_atom_site_refinement_flags_posn
_atom_site_refinement_flags_adp
Zn1 Zn 0.03340(3) 0.11162(2) 0.37162(2) 0.02899(15) Uani 1 1 d . .
O1 O -0.0164(2) 0.15641(16) 0.46149(13) 0.0437(7) Uani 1 1 d . .
O2 O 0.1332(3) 0.22988(16) 0.43350(13) 0.0469(7) Uani 1 1 d . .
O3 O 0.0078(3) 0.32291(19) 0.78931(16) 0.0626(9) Uani 1 1 d . .
O4 O 0.1131(5) 0.4195(4) 0.7502(3) 0.132(2) Uani 1 1 d . .
N1 N 0.1809(2) 0.04742(17) 0.39131(15) 0.0315(7) Uani 1 1 d . .
N2 N 0.9121(2) 0.02095(18) 0.36486(14) 0.0312(6) Uani 1 1 d . .
C1 C 0.0594(3) 0.2102(2) 0.47443(19) 0.0357(8) Uani 1 1 d . .
C2 C 0.0579(3) 0.2466(2) 0.54460(17) 0.0330(8) Uani 1 1 d . .
C3 C 0.1475(3) 0.2963(2) 0.5648(2) 0.0388(9) Uani 1 1 d . .
H3 H 0.207555 0.308170 0.533927 0.047 Uiso 1 1 calc R U
C4 C 0.1493(4) 0.3284(3) 0.6296(2) 0.0474(10) Uani 1 1 d . .
H4 H 0.209316 0.363809 0.642641 0.057 Uiso 1 1 calc R U
C5 C 0.0651(4) 0.3097(2) 0.6757(2) 0.0444(10) Uani 1 1 d . .
C6 C -0.0237(4) 0.2603(2) 0.6561(2) 0.0435(10) Uani 1 1 d . .
H6 H -0.082115 0.247210 0.687683 0.052 Uiso 1 1 calc R U
C7 C -0.0280(3) 0.2295(2) 0.58993(19) 0.0376(8) Uani 1 1 d . .
H7 H -0.090311 0.196593 0.576208 0.045 Uiso 1 1 calc R U
C8 C 0.0667(5) 0.3510(4) 0.7443(3) 0.0663(14) Uani 1 1 d . .
C9 C 0.2806(3) 0.0868(2) 0.3942(2) 0.0403(9) Uani 1 1 d . .
H9 H 0.280223 0.144311 0.390848 0.048 Uiso 1 1 calc R U
C10 C 0.3831(3) 0.0480(2) 0.4019(2) 0.0414(9) Uani 1 1 d . .
H10 H 0.451334 0.078791 0.404196 0.050 Uiso 1 1 calc R U
C11 C 0.3876(3) -0.0349(2) 0.40624(19) 0.0347(8) Uani 1 1 d . .
C12 C 0.2853(3) -0.0762(2) 0.4025(2) 0.0431(10) Uani 1 1 d . .
H12 H 0.283827 -0.133719 0.405054 0.052 Uiso 1 1 calc R U
C13 C 0.1854(3) -0.0333(2) 0.3950(2) 0.0401(9) Uani 1 1 d . .
H13 H 0.116096 -0.062798 0.392250 0.048 Uiso 1 1 calc R U
C14 C 0.4999(3) -0.0786(2) 0.4127(2) 0.0409(9) Uani 1 1 d . .
H14A H 0.494535 -0.119144 0.449780 0.049 Uiso 1 1 calc R U
H14B H 0.559845 -0.039091 0.425173 0.049 Uiso 1 1 calc R U
C15 C 0.5339(3) -0.1213(2) 0.3472(2) 0.0422(9) Uani 1 1 d . .
H15A H 0.535414 -0.081258 0.309604 0.051 Uiso 1 1 calc R U
H15B H 0.475933 -0.162803 0.335979 0.051 Uiso 1 1 calc R U
C16 C 0.6510(3) -0.1622(2) 0.3526(3) 0.0480(10) Uani 1 1 d . .
H16A H 0.652877 -0.197220 0.393541 0.058 Uiso 1 1 calc R U
H16B H 0.663332 -0.197129 0.312184 0.058 Uiso 1 1 calc R U
C17 C 0.7453(3) -0.1003(2) 0.3569(2) 0.0371(8) Uani 1 1 d . .
C18 C 0.7895(3) -0.0751(2) 0.4185(2) 0.0402(9) Uani 1 1 d . .
H18 H 0.763660 -0.099267 0.459575 0.048 Uiso 1 1 calc R U
C19 C 0.8709(3) -0.0150(2) 0.42065(19) 0.0363(8) Uani 1 1 d . .
H19 H 0.899020 0.001640 0.463816 0.044 Uiso 1 1 calc R U
C20 C 0.8696(4) -0.0038(3) 0.3052(2) 0.0463(10) Uani 1 1 d . .
H20 H 0.896911 0.020877 0.264602 0.056 Uiso 1 1 calc R U
C21 C 0.7881(4) -0.0634(3) 0.2999(2) 0.0496(11) Uani 1 1 d . .
H21 H 0.761137 -0.079158 0.256173 0.059 Uiso 1 1 calc R U

loop_
_atom_site_aniso_label
_atom_site_aniso_U_11
_atom_site_aniso_U_22
_atom_site_aniso_U_33
_atom_site_aniso_U_23
_atom_site_aniso_U_13
_atom_site_aniso_U_12
Zn1 0.0317(2) 0.0289(2) 0.0264(2) 0.00068(16) 0.00003(16) 0.00207(17)
O1 0.0550(17) 0.0401(15) 0.0359(14) -0.0117(12) -0.0049(12) 0.0014(14)
O2 0.0657(19) 0.0377(15) 0.0373(14) -0.0020(12) 0.0124(14) 0.0063(14)
O3 0.101(3) 0.0471(18) 0.0401(17) -0.0064(14) -0.0010(17) 0.0095(18)
O4 0.140(5) 0.154(5) 0.102(3) -0.080(3) 0.033(3) -0.070(4)
N1 0.0294(16) 0.0276(15) 0.0377(16) 0.0013(12) -0.0003(12) -0.0011(12)
N2 0.0290(15) 0.0365(16) 0.0280(15) -0.0017(12) 0.0002(12) 0.0011(13)
C1 0.051(2) 0.0232(17) 0.0333(19) -0.0005(15) -0.0053(17) 0.0118(17)
C2 0.043(2) 0.0264(18) 0.0300(18) -0.0015(14) -0.0030(15) 0.0072(15)
C3 0.034(2) 0.040(2) 0.042(2) -0.0058(17) -0.0008(16) 0.0039(17)
C4 0.042(2) 0.055(3) 0.045(2) -0.014(2) -0.0074(18) -0.002(2)
C5 0.055(3) 0.041(2) 0.038(2) -0.0083(17) -0.0121(18) 0.0085(19)
C6 0.060(3) 0.037(2) 0.0339(19) 0.0035(16) 0.0119(19) 0.004(2)
C7 0.048(2) 0.0282(18) 0.0364(19) -0.0028(15) -0.0013(17) -0.0035(17)
C8 0.078(4) 0.072(3) 0.049(3) -0.011(3) 0.009(3) -0.001(3)
C9 0.032(2) 0.0284(18) 0.061(3) 0.0026(17) 0.0002(18) -0.0039(16)
C10 0.0256(19) 0.037(2) 0.062(2) 0.0034(19) 0.0023(17) -0.0088(16)
C11 0.0272(18) 0.037(2) 0.0400(19) 0.0053(16) -0.0007(15) -0.0026(16)
C12 0.033(2) 0.0262(18) 0.070(3) 0.0080(18) -0.0034(19) -0.0019(16)
C13 0.0248(19) 0.032(2) 0.063(3) 0.0026(18) 0.0004(17) -0.0053(15)
C14 0.0266(19) 0.039(2) 0.057(2) 0.0087(18) -0.0076(17) -0.0006(16)
C15 0.030(2) 0.036(2) 0.061(3) -0.0014(18) -0.0053(18) -0.0016(17)
C16 0.030(2) 0.035(2) 0.079(3) -0.008(2) -0.004(2) 0.0024(17)
C17 0.0280(18) 0.0327(19) 0.050(2) -0.0041(16) -0.0039(17) 0.0062(15)
C18 0.033(2) 0.045(2) 0.043(2) 0.0118(17) -0.0021(16) 0.0010(18)
C19 0.0288(19) 0.046(2) 0.0343(19) 0.0037(16) -0.0048(15) -0.0029(17)
C20 0.045(2) 0.063(3) 0.0311(19) -0.0031(19) 0.0044(17) -0.012(2)
C21 0.044(2) 0.063(3) 0.042(2) -0.015(2) -0.0030(18) -0.012(2)

loop_
_atom_type_symbol
_atom_type_description
_atom_type_scat_dispersion_real
_atom_type_scat_dispersion_imag
_atom_type_scat_source
C C 0.0033 0.0016 'International Tables Vol C Tables 4.2.6.8 and 6.1.1.4'
H H 0.0000 0.0000 'International Tables Vol C Tables 4.2.6.8 and 6.1.1.4'
N N 0.0061 0.0033 'International Tables Vol C Tables 4.2.6.8 and 6.1.1.4'
O O 0.0106 0.0060 'International Tables Vol C Tables 4.2.6.8 and 6.1.1.4'
Zn Zn 0.2839 1.4301 'International Tables Vol C Tables 4.2.6.8 and 6.1.1.4'

loop_
_geom_angle_atom_site_label_1
_geom_angle_atom_site_label_2
_geom_angle_atom_site_label_3
_geom_angle
_geom_angle_site_symmetry_1
_geom_angle_site_symmetry_3
O3 Zn1 O1 118.54(13) 8_565 .
O3 Zn1 N1 124.26(14) 8_565 .
O1 Zn1 N1 105.61(11) . .
O3 Zn1 N2 103.78(13) 8_565 1_455
O1 Zn1 N2 96.98(11) . 1_455
N1 Zn1 N2 102.71(11) . 1_455
C1 O1 Zn1 103.1(2) . .
C8 O3 Zn1 107.6(3) . 8_566
C13 N1 C9 116.5(3) . .
C13 N1 Zn1 123.6(2) . .
C9 N1 Zn1 119.5(2) . .
C19 N2 C20 116.6(3) . .
C19 N2 Zn1 121.1(2) . 1_655
C20 N2 Zn1 122.2(3) . 1_655
O2 C1 O1 123.0(3) . .
O2 C1 C2 120.2(4) . .
O1 C1 C2 116.8(3) . .
C7 C2 C3 119.4(3) . .
C7 C2 C1 121.3(3) . .
C3 C2 C1 119.2(3) . .
C4 C3 C2 120.0(4) . .
C5 C4 C3 120.7(4) . .
C4 C5 C6 119.6(4) . .
C4 C5 C8 118.5(4) . .
C6 C5 C8 121.7(4) . .
C5 C6 C7 120.2(4) . .
C2 C7 C6 120.1(4) . .
O3 C8 O4 121.5(5) . .
O3 C8 C5 118.1(5) . .
O4 C8 C5 119.4(5) . .
N1 C9 C10 123.1(3) . .
C11 C10 C9 120.4(3) . .
C10 C11 C12 116.9(3) . .
C10 C11 C14 121.1(3) . .
C12 C11 C14 122.0(3) . .
C13 C12 C11 119.6(3) . .
N1 C13 C12 123.5(3) . .
C11 C14 C15 112.3(3) . .
C14 C15 C16 112.4(3) . .
C17 C16 C15 111.4(3) . .
C21 C17 C18 116.3(4) . .
C21 C17 C16 121.5(4) . .
C18 C17 C16 122.1(4) . .
C19 C18 C17 120.4(4) . .
N2 C19 C18 123.0(3) . .
N2 C20 C21 122.9(4) . .
C17 C21 C20 120.7(4) . .

loop_
_geom_bond_atom_site_label_1
_geom_bond_atom_site_label_2
_geom_bond_distance
_geom_bond_site_symmetry_2
Zn1 O3 1.966(3) 8_565
Zn1 O1 2.000(3) .
Zn1 N1 2.067(3) .
Zn1 N2 2.069(3) 1_455
O1 C1 1.281(5) .
O2 C1 1.226(5) .
O3 C8 1.213(6) .
O4 C8 1.259(7) .
N1 C13 1.333(5) .
N1 C9 1.339(5) .
N2 C19 1.336(5) .
N2 C20 1.337(5) .
C1 C2 1.503(5) .
C2 C7 1.374(5) .
C2 C3 1.392(5) .
C3 C4 1.377(5) .
C4 C5 1.375(6) .
C5 C6 1.376(6) .
C5 C8 1.510(6) .
C6 C7 1.395(6) .
C9 C10 1.371(5) .
C10 C11 1.369(5) .
C11 C12 1.383(5) .
C11 C14 1.508(5) .
C12 C13 1.376(5) .
C14 C15 1.518(6) .
C15 C16 1.535(5) .
C16 C17 1.507(5) .
C17 C21 1.371(6) .
C17 C18 1.379(5) .
C18 C19 1.376(5) .
C20 C21 1.375(6) .
